data_9015384
loop_
_publ_author_name
'Sokol, E. V.'
'Seryotkin, Y. V.'
'Bul'bak, T. A.'

_publ_section_title
;
 Na-Li-Be-rich cordierite from the Murzinka pegmatite field, Middle Urals, Russia
;
_journal_name_full 'European Journal of Mineralogy'
_journal_page_first 565
_journal_page_last 575
_journal_paper_doi 10.1127/0935-1221/2010/0022-2013
_journal_volume 22
_journal_year 2010
_chemical_compound_source 'Murzinka pegmatite field, MIddle Ural Mountains, Russia'
_chemical_formula_sum 'Al3.8 Be0.16 Fe0.3 H1.292 Li0.06 Mg1.66 Mn0.02 Na0.235 O18.646 Si5'
_chemical_name_mineral Cordierite
_space_group_IT_number 66
_symmetry_space_group_name_Hall '-C 2 2c'
_symmetry_space_group_name_H-M 'C c c m'
_cell_angle_alpha 90
_cell_angle_beta 90
_cell_angle_gamma 90
_cell_formula_units_Z 4
_cell_length_a 17.0046
_cell_length_b 9.73133
_cell_length_c 9.31989
_cell_volume 1542.231
_database_code_amcsd 0017555
_exptl_crystal_density_diffrn 2.619
_cod_original_formula_sum 'Na.235 O18.646 Mn.02 Li.06 Fe.3 Mg1.66 Be.16 Al3.8 Si5 H1.292'
_cod_database_code 9015384

loop_
_space_group_symop_operation_xyz
x,y,z
1/2+x,1/2+y,z
x,-y,1/2+z
1/2+x,1/2-y,1/2+z
-x,y,1/2-z
1/2-x,1/2+y,1/2-z
-x,y,1/2+z
1/2-x,1/2+y,1/2+z
x,-y,1/2-z
1/2+x,1/2-y,1/2-z
x,y,-z
1/2+x,1/2+y,-z
-x,-y,z
1/2-x,1/2-y,z
-x,-y,-z
1/2-x,1/2-y,-z

loop_
_atom_site_aniso_label
_atom_site_aniso_U_11
_atom_site_aniso_U_22
_atom_site_aniso_U_33
_atom_site_aniso_U_12
_atom_site_aniso_U_13
_atom_site_aniso_U_23
Na 0.03100 0.01200 0.04100 0.00100 0.00000 0.00000
Wat 0.15100 0.08800 0.05500 0.00000 0.00000 0.00000
MnM 0.00730 0.00980 0.00980 0.00000 0.00000 0.00013
LiM 0.00730 0.00980 0.00980 0.00000 0.00000 0.00013
FeM 0.00730 0.00980 0.00980 0.00000 0.00000 0.00013
MgM 0.00730 0.00980 0.00980 0.00000 0.00000 0.00013
FeT1 0.00920 0.00740 0.00750 0.00105 0.00000 0.00000
BeT1 0.00920 0.00740 0.00750 0.00105 0.00000 0.00000
AlT1 0.00920 0.00740 0.00750 0.00105 0.00000 0.00000
SiT1 0.00630 0.00680 0.00610 0.00000 0.00000 0.00000
AlT2 0.00590 0.00620 0.00630 0.00057 0.00000 0.00000
SiT2_1 0.00590 0.00520 0.00690 0.00009 0.00000 0.00000
SiT2_2 0.00580 0.00570 0.00660 0.00062 0.00000 0.00000
O1 0.01200 0.00850 0.00840 0.00030 -0.00260 -0.00020
O2 0.00980 0.01050 0.00890 0.00150 0.00120 0.00190
O3 0.00800 0.01130 0.00890 0.00110 -0.00020 -0.00270
O4 0.01250 0.01150 0.01970 0.00600 0.00000 0.00000
O5 0.01350 0.00720 0.01820 -0.00350 0.00000 0.00000
O6 0.00640 0.01650 0.01860 -0.00120 0.00000 0.00000

loop_
_atom_site_label
_atom_site_fract_x
_atom_site_fract_y
_atom_site_fract_z
_atom_site_occupancy
_atom_site_U_iso_or_equiv
_atom_site_type_symbol
_atom_site_attached_hydrogens
Na 0.00000 0.00000 0.00000 0.23500 0.02800 Na 0
Wat 0.00000 0.00000 0.25000 0.64600 0.09800 O 2
MnM 0.33634 0.00000 0.25000 0.01000 0.00896 Mn 0
LiM 0.33634 0.00000 0.25000 0.03000 0.00896 Li 0
FeM 0.33634 0.00000 0.25000 0.13000 0.00896 Fe 0
MgM 0.33634 0.00000 0.25000 0.83000 0.00896 Mg 0
FeT1 0.25000 0.25000 0.25013 0.02000 0.00804 Fe 0
BeT1 0.25000 0.25000 0.25013 0.08000 0.00804 Be 0
AlT1 0.25000 0.25000 0.25013 0.90000 0.00804 Al 0
SiT1 0.50000 0.00000 0.25000 1.00000 0.00641 Si 0
AlT2 0.05067 0.30862 0.00000 1.00000 0.00613 Al 0
SiT2_1 0.19207 0.07856 0.00000 1.00000 0.00603 Si 0
SiT2_2 0.13576 0.23679 0.50000 1.00000 0.00602 Si 0
O1 0.24647 0.10427 0.14143 1.00000 0.00960 O 0
O2 0.17344 0.30910 0.35836 1.00000 0.00970 O 0
O3 0.06214 0.41602 0.15108 1.00000 0.00940 O 0
O4 0.12035 0.18247 0.00000 1.00000 0.01460 O 0
O5 0.16398 -0.07867 0.00000 1.00000 0.01300 O 0
O6 -0.04327 0.24567 0.00000 1.00000 0.01380 O 0

loop_
_cod_changelog_entry_id
_cod_changelog_entry_author
_cod_changelog_entry_date
_cod_changelog_entry_text
1
;cod-tools version 3.8.0
Id: cif_guess_AMCSD_atom_types 9574 2023-05-10 09:00:05Z saulius
;
2023-05-10T18:56:02+03:00
;Derived atom types and hydrogen counts
from atom names that follow the AMCSD naming convention
(Wat == water, O-H == hydroxyl).
;
2
;cod-tools version 3.10.1
Id: cif_fix_AMCSD_atom_labels 10224 2024-08-07 11:09:31Z saulius
;
2024-08-07T19:40:15+03:00
;Changed the following '_atom_site_label' values:
the first duplicated label 'SiT2'  converted to 'SiT2_1'
duplicated label 'SiT2' at index 12 converted to 'SiT2_2'
;

loop_
_cod_related_entry_id
_cod_related_entry_database
_cod_related_entry_code
1 AMCSD 0017555
